data_4321013
loop_
_publ_author_name
'Kuang-Hway Yih'
'Gene-Hsiang Lee'
'Yu Wang'

_publ_section_title
;
 Synthesis and Structural Characterization of Configurational Isomers of
 Tungsten-Palladium Complexes with Bridging
 Diphenyl(dithioalkoxycarbonyl)phosphine as a Ligand and Phosphine
 Transfer from Tungsten to Palladium
;
_journal_name_full 'Inorganic Chemistry'
_journal_page_first 2445
_journal_page_last 2451
_journal_paper_doi 10.1021/ic9904438
_journal_volume 39
_journal_year 2000
_chemical_formula_moiety 'W Pd S2 P3 O5 C55 H43 '
_chemical_formula_sum 'C55 H43 O5 P3 Pd S2 W'
_chemical_formula_weight 1231.22
_chemical_name_systematic ?
_space_group_IT_number 2
_symmetry_cell_setting triclinic
_symmetry_space_group_name_Hall '-P 1'
_symmetry_space_group_name_H-M 'P -1'
_cell_angle_alpha 99.98(3)
_cell_angle_beta 93.75(3)
_cell_angle_gamma 99.44(3)
_cell_formula_units_Z 2
_cell_length_a 10.920(3)
_cell_length_b 14.707(5)
_cell_length_c 16.654(5)
_cell_measurement_reflns_used 24
_cell_measurement_temperature 298
_cell_measurement_theta_max 15.11
_cell_measurement_theta_min 9.43
_cell_volume 2586.3(14)
_computing_cell_refinement 'NONIUS CAD4'
_computing_data_collection 'NONIUS CAD4'
_computing_data_reduction 'NRCVAX DATRD2'
_computing_molecular_graphics 'NRCVAX ORTEP'
_computing_publication_material 'NRCVAX TABLES'
_computing_structure_refinement 'NRCVAX LSTSQ'
_computing_structure_solution 'NRCVAX SOLVER'
_diffrn_ambient_temperature 298
_diffrn_measurement_device 'Nonius CAD-4    '
_diffrn_measurement_method 'Theta/2theta scan b/P/b '
_diffrn_radiation_monochromator graphite
_diffrn_radiation_source 'xray tube'
_diffrn_radiation_type 'Molybdenum K\a'
_diffrn_radiation_wavelength 0.70930
_diffrn_reflns_av_R_equivalents 0.020
_diffrn_reflns_limit_h_max 11
_diffrn_reflns_limit_h_min -11
_diffrn_reflns_limit_k_max 15
_diffrn_reflns_limit_k_min 0
_diffrn_reflns_limit_l_max 17
_diffrn_reflns_limit_l_min -17
_diffrn_reflns_number 6742
_diffrn_reflns_theta_max 22.43
_diffrn_reflns_theta_min 0.00
_diffrn_standards_decay_% 0.0
_diffrn_standards_interval_time 60
_diffrn_standards_number 3
_exptl_absorpt_coefficient_mu 2.83
_exptl_absorpt_correction_T_max 0.5326
_exptl_absorpt_correction_T_min 0.3600
_exptl_absorpt_correction_type empirical
_exptl_crystal_density_diffrn 1.581
_exptl_crystal_F_000 1216.76
_exptl_crystal_size_max 0.35
_exptl_crystal_size_mid 0.30
_exptl_crystal_size_min 0.30
_refine_diff_density_max 0.96
_refine_diff_density_min -0.97
_refine_ls_extinction_coef 3905(139)
_refine_ls_extinction_method Larson
_refine_ls_goodness_of_fit_obs 1.68
_refine_ls_matrix_type atomblock
_refine_ls_number_parameters 605
_refine_ls_number_reflns 4777
_refine_ls_R_factor_all 0.069
_refine_ls_R_factor_obs 0.040
_refine_ls_shift/esd_max 0.026
_refine_ls_structure_factor_coef F
_refine_ls_weighting_details 'w = 1/(\s^2^(F)+0.0001F^2^)'
_refine_ls_weighting_scheme calc
_refine_ls_wR_factor_all 0.044
_refine_ls_wR_factor_obs 0.042
_reflns_number_observed 4777
_reflns_number_total 6727
_reflns_observed_criterion 'Inet > 2.0\s(Inet)'
_cod_data_source_file ic9904438_2.cif
_cod_data_source_block ic2716
_cod_depositor_comments
;
The following automatic conversions were performed:

'_symmetry_cell_setting' value 'Triclinic' changed to 'triclinic'
according to the built-in table from CIF Core dictionary named
'cif_core.dic' version 2.4.1 from 2010-06-29.

Automatic conversion script
Id: cif_fix_values 1646 2011-03-28 12:23:43Z adriana 

The following automatic conversions were performed:

'_refine_ls_weighting_scheme' value '1/(\s^2^(F)+0.0001F^2^)' was
changed to 'calc'. New tag '_refine_ls_weighting_details' was
created. The value of the new tag was set to 'w =
1/(\s^2^(F)+0.0001F^2^)'.

Automatic conversion script
Id: cif_fix_values 3143 2015-03-26 13:38:13Z robertas 
;
_cod_original_formula_sum 'W Pd S2 P3 O5 C55 H43 '
_cod_database_code 4321013

loop_
_symmetry_equiv_pos_as_xyz
x,y,z
-x,-y,-z

loop_
_atom_site_aniso_label
_atom_site_aniso_U_11
_atom_site_aniso_U_22
_atom_site_aniso_U_33
_atom_site_aniso_U_12
_atom_site_aniso_U_13
_atom_site_aniso_U_23
_atom_site_aniso_type_symbol
W 0.0654(3) 0.04708(24) 0.0546(3) -0.01424(21) -0.00139(21) 0.01607(20) W
Pd 0.0244(4) 0.0377(4) 0.0401(4) 0.0072(3) 0.0065(3) 0.0095(3) Pd
P1 0.0273(13) 0.0392(13) 0.0434(14) 0.0064(10) 0.0066(10) 0.0083(11) P
P2 0.0336(14) 0.0467(14) 0.0478(14) 0.0153(11) 0.0110(11) 0.0140(12) P
P3 0.0374(14) 0.0404(14) 0.0483(15) 0.0077(11) 0.0048(11) 0.0140(11) P
S1 0.0270(13) 0.0514(14) 0.0655(16) 0.0063(11) 0.0068(11) 0.0207(12) S
S2 0.0703(19) 0.0604(17) 0.0441(15) 0.0113(14) 0.0067(13) 0.0019(13) S
C1 0.077(8) 0.076(8) 0.078(8) -0.014(6) 0.003(6) 0.027(6) C
C2 0.158(12) 0.046(7) 0.064(8) -0.007(7) -0.048(8) 0.006(6) C
C3 0.177(14) 0.090(9) 0.060(8) -0.061(9) -0.026(8) 0.019(7) C
C4 0.130(11) 0.043(6) 0.061(7) -0.007(6) -0.003(7) 0.014(5) C
C5 0.078(9) 0.101(9) 0.071(8) -0.031(7) 0.004(6) 0.007(7) C
C6 0.023(5) 0.048(5) 0.041(5) 0.003(4) 0.001(4) 0.010(4) C
C7 0.142(12) 0.115(11) 0.049(7) 0.021(9) -0.023(7) 0.006(7) C
C8 0.028(5) 0.040(5) 0.057(6) 0.006(4) 0.017(4) 0.001(4) C
C9 0.042(6) 0.065(7) 0.088(8) 0.018(5) 0.005(6) -0.009(6) C
C10 0.070(8) 0.072(8) 0.117(10) 0.018(6) 0.026(7) -0.024(7) C
C11 0.064(8) 0.065(7) 0.139(11) 0.034(6) 0.025(7) 0.006(7) C
C12 0.037(6) 0.093(8) 0.099(9) 0.028(6) 0.012(6) 0.032(7) C
C13 0.036(6) 0.061(6) 0.065(6) 0.019(5) 0.013(5) 0.012(5) C
C14 0.048(6) 0.054(6) 0.048(6) 0.007(5) 0.011(5) 0.013(5) C
C15 0.044(6) 0.097(8) 0.054(6) 0.029(6) 0.003(5) 0.018(6) C
C16 0.088(9) 0.164(12) 0.060(7) 0.071(9) 0.013(6) 0.042(8) C
C17 0.136(12) 0.152(12) 0.078(9) 0.061(10) 0.031(8) 0.076(9) C
C18 0.084(10) 0.186(14) 0.081(9) 0.021(9) 0.023(7) 0.063(9) C
C19 0.065(8) 0.146(11) 0.059(7) 0.016(7) 0.012(6) 0.049(7) C
C20 0.029(5) 0.033(5) 0.052(6) 0.005(4) 0.007(4) 0.007(4) C
C21 0.041(6) 0.052(6) 0.055(6) 0.001(5) 0.008(5) 0.006(5) C
C22 0.066(7) 0.069(7) 0.056(6) 0.010(6) -0.001(5) -0.007(5) C
C23 0.054(7) 0.058(7) 0.096(9) -0.004(5) -0.009(6) -0.012(6) C
C24 0.048(7) 0.049(6) 0.103(9) -0.015(5) 0.011(6) 0.000(6) C
C25 0.051(7) 0.059(6) 0.071(7) 0.004(5) 0.022(5) -0.003(5) C
C26 0.037(6) 0.061(6) 0.058(6) 0.020(5) 0.021(5) 0.028(5) C
C27 0.047(6) 0.084(8) 0.070(7) 0.014(6) -0.005(5) 0.026(6) C
C28 0.057(8) 0.120(10) 0.078(8) 0.004(7) -0.013(6) 0.031(7) C
C29 0.050(7) 0.132(10) 0.094(9) 0.031(7) 0.008(6) 0.069(8) C
C30 0.073(8) 0.103(9) 0.101(9) 0.027(7) 0.010(7) 0.064(8) C
C31 0.064(7) 0.068(7) 0.086(8) 0.027(6) 0.006(6) 0.028(6) C
C32 0.029(5) 0.047(5) 0.053(6) 0.024(4) 0.009(4) 0.014(4) C
C33 0.040(6) 0.062(6) 0.071(7) 0.011(5) 0.016(5) 0.012(5) C
C34 0.059(7) 0.064(7) 0.069(7) 0.014(5) 0.011(6) 0.002(6) C
C35 0.062(7) 0.048(6) 0.097(8) 0.007(5) 0.018(6) 0.019(6) C
C36 0.059(7) 0.054(6) 0.076(7) 0.016(5) 0.018(6) 0.026(5) C
C37 0.054(6) 0.048(6) 0.066(7) 0.021(5) 0.010(5) 0.018(5) C
C38 0.037(5) 0.042(5) 0.056(6) 0.020(4) 0.014(4) 0.009(4) C
C39 0.063(7) 0.093(8) 0.062(7) 0.044(6) 0.018(5) 0.023(6) C
C40 0.108(10) 0.121(10) 0.059(7) 0.068(8) 0.042(7) 0.046(7) C
C41 0.097(10) 0.128(11) 0.091(9) 0.050(8) 0.063(8) 0.051(8) C
C42 0.061(8) 0.148(12) 0.105(10) 0.049(8) 0.057(7) 0.053(9) C
C43 0.063(7) 0.107(9) 0.075(8) 0.040(7) 0.028(6) 0.039(7) C
C44 0.047(6) 0.043(5) 0.042(5) 0.010(4) -0.005(4) 0.012(4) C
C45 0.057(6) 0.051(6) 0.057(6) 0.019(5) -0.001(5) 0.009(5) C
C46 0.096(9) 0.079(8) 0.052(7) 0.021(7) -0.008(6) 0.002(6) C
C47 0.131(11) 0.070(8) 0.062(7) 0.015(7) -0.041(7) 0.001(6) C
C48 0.095(9) 0.065(7) 0.082(8) -0.031(6) -0.053(7) 0.017(6) C
C49 0.062(7) 0.066(7) 0.057(6) -0.010(5) -0.012(5) 0.031(5) C
C50 0.054(7) 0.064(7) 0.089(8) 0.027(5) 0.022(6) 0.044(6) C
C51 0.102(10) 0.120(11) 0.099(9) 0.074(9) 0.034(8) 0.035(8) C
C52 0.167(15) 0.141(13) 0.168(14) 0.114(12) 0.112(12) 0.085(11) C
C53 0.106(12) 0.218(18) 0.323(24) 0.106(12) 0.105(14) 0.197(18) C
C54 0.060(9) 0.231(18) 0.245(19) 0.065(10) 0.032(10) 0.168(15) C
C55 0.059(8) 0.119(10) 0.121(10) 0.042(7) 0.022(7) 0.067(8) C
O1 0.082(6) 0.147(8) 0.096(6) -0.010(6) -0.030(5) 0.035(6) O
O2 0.227(12) 0.098(7) 0.099(7) 0.072(7) -0.033(7) -0.021(5) O
O3 0.324(16) 0.154(10) 0.136(9) -0.181(11) -0.004(10) 0.034(7) O
O4 0.164(9) 0.089(6) 0.081(6) 0.028(6) -0.028(6) 0.030(5) O
O5 0.069(6) 0.215(11) 0.116(7) 0.027(7) 0.028(5) 0.003(7) O

loop_
_atom_site_label
_atom_site_fract_x
_atom_site_fract_y
_atom_site_fract_z
_atom_site_U_iso_or_equiv
_atom_site_thermal_displace_type
_atom_site_calc_flag
_atom_site_refinement_flags
_atom_site_type_symbol
W 0.39756(4) 0.12762(3) 0.20564(3) 0.0580(3) Uani ? . W
Pd 0.24789(6) -0.23120(4) 0.27789(4) 0.0334(4) Uani ? . Pd
P1 0.05481(20) -0.28455(15) 0.31926(13) 0.0363(14) Uani ? . P
P2 0.34182(21) -0.36522(16) 0.24614(14) 0.0408(14) Uani ? . P
P3 0.23437(21) -0.01252(16) 0.21816(14) 0.0412(14) Uani ? . P
S1 0.41609(20) -0.12142(16) 0.26691(15) 0.0468(15) Uani ? . S
S2 0.27705(25) -0.01739(18) 0.39769(15) 0.0592(17) Uani ? . S
C1 0.5093(10) 0.1157(7) 0.3020(6) 0.079(8) Uani ? . C
C2 0.3215(12) 0.2129(7) 0.2841(6) 0.096(9) Uani ? . C
C3 0.5069(14) 0.2398(8) 0.1924(7) 0.120(10) Uani ? . C
C4 0.2862(11) 0.1371(6) 0.1051(6) 0.081(8) Uani ? . C
C5 0.5014(10) 0.0489(8) 0.1368(6) 0.090(8) Uani ? . C
C6 0.2821(7) -0.0809(6) 0.2961(5) 0.037(5) Uani ? . C
C7 0.3551(13) -0.0795(9) 0.4581(6) 0.105(10) Uani ? . C
C8 -0.0600(7) -0.2065(6) 0.3334(5) 0.042(5) Uani ? . C
C9 -0.0483(8) -0.1390(7) 0.4026(6) 0.067(7) Uani ? . C
C10 -0.1351(10) -0.0800(7) 0.4136(7) 0.090(8) Uani ? . C
C11 -0.2300(10) -0.0866(7) 0.3538(8) 0.088(9) Uani ? . C
C12 -0.2415(9) -0.1530(7) 0.2852(7) 0.072(8) Uani ? . C
C13 -0.1582(8) -0.2133(6) 0.2732(5) 0.052(6) Uani ? . C
C14 0.0723(8) -0.3187(6) 0.4194(5) 0.050(6) Uani ? . C
C15 0.1888(8) -0.3294(7) 0.4504(6) 0.063(7) Uani ? . C
C16 0.2033(11) -0.3570(9) 0.5258(6) 0.096(10) Uani ? . C
C17 0.1032(13) -0.3756(10) 0.5685(7) 0.111(11) Uani ? . C
C18 -0.0106(11) -0.3605(10) 0.5400(7) 0.112(11) Uani ? . C
C19 -0.0252(10) -0.3337(9) 0.4666(6) 0.086(9) Uani ? . C
C20 -0.0382(7) -0.3873(5) 0.2526(5) 0.038(5) Uani ? . C
C21 -0.0072(8) -0.4137(6) 0.1738(5) 0.050(6) Uani ? . C
C22 -0.0803(9) -0.4892(7) 0.1207(6) 0.066(7) Uani ? . C
C23 -0.1799(9) -0.5389(7) 0.1464(7) 0.075(7) Uani ? . C
C24 -0.2124(9) -0.5152(6) 0.2238(7) 0.071(7) Uani ? . C
C25 -0.1438(9) -0.4393(7) 0.2756(6) 0.062(6) Uani ? . C
C26 0.4545(8) -0.3776(6) 0.3287(5) 0.048(6) Uani ? . C
C27 0.5173(9) -0.2984(7) 0.3803(6) 0.066(7) Uani ? . C
C28 0.6002(10) -0.3060(8) 0.4445(6) 0.086(8) Uani ? . C
C29 0.6184(9) -0.3912(8) 0.4565(7) 0.084(8) Uani ? . C
C30 0.5598(10) -0.4704(8) 0.4067(7) 0.085(9) Uani ? . C
C31 0.4760(9) -0.4638(7) 0.3412(6) 0.069(7) Uani ? . C
C32 0.2541(7) -0.4835(6) 0.2162(5) 0.040(5) Uani ? . C
C33 0.2569(8) -0.5388(6) 0.1400(6) 0.057(7) Uani ? . C
C34 0.1878(9) -0.6287(7) 0.1208(6) 0.065(6) Uani ? . C
C35 0.1181(9) -0.6650(6) 0.1759(6) 0.068(7) Uani ? . C
C36 0.1120(9) -0.6113(6) 0.2507(6) 0.060(7) Uani ? . C
C37 0.1805(8) -0.5214(6) 0.2703(6) 0.054(6) Uani ? . C
C38 0.4357(7) -0.3529(6) 0.1603(5) 0.043(5) Uani ? . C
C39 0.3922(9) -0.3090(7) 0.1003(6) 0.068(7) Uani ? . C
C40 0.4578(11) -0.3017(8) 0.0331(6) 0.085(9) Uani ? . C
C41 0.5648(11) -0.3353(9) 0.0250(7) 0.096(9) Uani ? . C
C42 0.6089(10) -0.3777(9) 0.0845(7) 0.095(9) Uani ? . C
C43 0.5452(9) -0.3874(8) 0.1528(6) 0.075(8) Uani ? . C
C44 0.1905(8) -0.1038(6) 0.1268(5) 0.044(5) Uani ? . C
C45 0.2504(9) -0.1045(6) 0.0589(5) 0.055(6) Uani ? . C
C46 0.2137(10) -0.1731(7) -0.0109(6) 0.077(8) Uani ? . C
C47 0.1143(12) -0.2417(7) -0.0111(6) 0.092(9) Uani ? . C
C48 0.0516(11) -0.2415(7) 0.0562(7) 0.089(8) Uani ? . C
C49 0.0864(9) -0.1751(7) 0.1260(6) 0.063(6) Uani ? . C
C50 0.0846(9) 0.0264(7) 0.2357(6) 0.063(7) Uani ? . C
C51 0.0631(11) 0.0761(9) 0.3091(7) 0.098(10) Uani ? . C
C52 -0.0452(14) 0.1188(10) 0.3161(9) 0.137(13) Uani ? . C
C53 -0.1271(14) 0.1076(12) 0.2474(12) 0.185(18) Uani ? . C
C54 -0.1067(12) 0.0630(12) 0.1790(11) 0.158(15) Uani ? . C
C55 -0.0018(10) 0.0201(8) 0.1681(7) 0.091(9) Uani ? . C
O1 0.5769(7) 0.1136(6) 0.3567(5) 0.112(6) Uani ? . O
O2 0.2854(10) 0.2648(6) 0.3331(5) 0.143(8) Uani ? . O
O3 0.5767(13) 0.3051(7) 0.1824(6) 0.231(12) Uani ? . O
O4 0.2245(9) 0.1420(5) 0.0495(5) 0.111(7) Uani ? . O
O5 0.5679(7) 0.0094(7) 0.0994(5) 0.136(8) Uani ? . O
H7a 0.361 -0.054 0.515 0.0975 Uiso ? . H
H7b 0.315 -0.145 0.451 0.0975 Uiso ? . H
H7c 0.440 -0.081 0.444 0.0975 Uiso ? . H
H9 0.018 -0.134 0.447 0.0740 Uiso ? . H
H10 -0.132 -0.034 0.465 0.0946 Uiso ? . H
H11 -0.289 -0.043 0.360 0.0925 Uiso ? . H
H12 -0.307 -0.155 0.243 0.0831 Uiso ? . H
H13 -0.169 -0.261 0.221 0.0661 Uiso ? . H
H15 0.260 -0.317 0.418 0.0755 Uiso ? . H
H16 0.288 -0.366 0.546 0.1055 Uiso ? . H
H17 0.116 -0.399 0.621 0.1185 Uiso ? . H
H18 -0.079 -0.370 0.574 0.1170 Uiso ? . H
H19 -0.108 -0.324 0.446 0.0934 Uiso ? . H
H21 0.067 -0.380 0.154 0.0609 Uiso ? . H
H22 -0.058 -0.506 0.063 0.0719 Uiso ? . H
H23 -0.227 -0.594 0.108 0.0804 Uiso ? . H
H24 -0.285 -0.553 0.242 0.0776 Uiso ? . H
H25 -0.169 -0.422 0.332 0.0687 Uiso ? . H
H27 0.503 -0.235 0.374 0.0747 Uiso ? . H
H28 0.650 -0.252 0.482 0.0931 Uiso ? . H
H29 0.673 -0.400 0.503 0.1005 Uiso ? . H
H30 0.578 -0.534 0.415 0.0967 Uiso ? . H
H31 0.433 -0.524 0.303 0.0860 Uiso ? . H
H33 0.307 -0.514 0.098 0.0652 Uiso ? . H
H34 0.188 -0.667 0.065 0.0715 Uiso ? . H
H35 0.073 -0.729 0.161 0.0702 Uiso ? . H
H36 0.058 -0.637 0.290 0.0679 Uiso ? . H
H37 0.176 -0.483 0.324 0.0667 Uiso ? . H
H39 0.315 -0.282 0.107 0.0780 Uiso ? . H
H40 0.423 -0.274 -0.012 0.0953 Uiso ? . H
H41 0.610 -0.329 -0.022 0.1066 Uiso ? . H
H42 0.687 -0.403 0.080 0.1023 Uiso ? . H
H43 0.576 -0.420 0.196 0.0842 Uiso ? . H
H45 0.322 -0.055 0.058 0.0671 Uiso ? . H
H46 0.260 -0.174 -0.061 0.0839 Uiso ? . H
H47 0.087 -0.294 -0.059 0.0996 Uiso ? . H
H48 -0.022 -0.294 0.055 0.0885 Uiso ? . H
H49 0.038 -0.178 0.175 0.0701 Uiso ? . H
H51 0.124 0.085 0.360 0.1191 Uiso ? . H
H52 -0.063 0.155 0.369 0.1581 Uiso ? . H
H53 -0.196 0.140 0.251 0.1951 Uiso ? . H
H54 -0.165 0.063 0.134 0.1648 Uiso ? . H
H55 0.007 -0.015 0.113 0.1084 Uiso ? . H

loop_
_atom_type_symbol
_atom_type_description
_atom_type_scat_dispersion_real
_atom_type_scat_dispersion_imag
_atom_type_scat_source
W ? -1.421 6.872 'International Tables Vol. IV Table 2.2B'
Pd ? -1.177 1.007 'International Tables Vol. IV Table 2.2B'
S ? 0.110 0.124 'International Tables Vol. IV Table 2.2B'
P ? 0.090 0.095 'International Tables Vol. IV Table 2.2B'
O ? 0.008 0.006 'International Tables Vol. IV Table 2.2B'
C ? 0.002 0.002 'International Tables Vol. IV Table 2.2B'
H ? 0.000 0.000 'International Tables Vol. IV Table 2.2B'

loop_
_geom_angle_atom_site_label_1
_geom_angle_atom_site_label_2
_geom_angle_atom_site_label_3
_geom_angle
_geom_angle_site_symmetry_1
_geom_angle_site_symmetry_2
_geom_angle_site_symmetry_3
_geom_angle_publ_flag
P3 W C1 94.1(3) ? ? ? ?
P3 W C2 91.9(3) ? ? ? ?
P3 W C3 174.0(5) ? ? ? ?
P3 W C4 85.8(3) ? ? ? ?
P3 W C5 93.9(3) ? ? ? ?
C1 W C2 86.2(4) ? ? ? ?
C1 W C3 90.8(5) ? ? ? ?
C1 W C4 178.3(5) ? ? ? ?
C1 W C5 86.2(5) ? ? ? ?
C2 W C3 85.0(6) ? ? ? ?
C2 W C4 95.6(4) ? ? ? ?
C2 W C5 170.7(4) ? ? ? ?
C3 W C4 89.3(5) ? ? ? ?
C3 W C5 89.9(5) ? ? ? ?
C4 W C5 92.1(5) ? ? ? ?
P1 Pd P2 105.73(8) ? ? ? ?
P1 Pd S1 155.33(8) ? ? ? ?
P1 Pd C6 109.98(22) ? ? ? ?
P2 Pd S1 97.67(9) ? ? ? ?
P2 Pd C6 143.71(21) ? ? ? ?
S1 Pd C6 46.09(21) ? ? ? ?
Pd P1 C8 120.0(3) ? ? ? ?
Pd P1 C14 110.7(3) ? ? ? ?
Pd P1 C20 115.7(3) ? ? ? ?
C8 P1 C14 102.7(4) ? ? ? ?
C8 P1 C20 101.0(4) ? ? ? ?
C14 P1 C20 104.9(4) ? ? ? ?
Pd P2 C26 113.4(3) ? ? ? ?
Pd P2 C32 123.5(3) ? ? ? ?
Pd P2 C38 109.0(3) ? ? ? ?
C26 P2 C32 102.1(4) ? ? ? ?
C26 P2 C38 103.9(4) ? ? ? ?
C32 P2 C38 102.8(4) ? ? ? ?
W P3 C6 114.1(3) ? ? ? ?
W P3 C44 116.7(3) ? ? ? ?
W P3 C50 109.3(3) ? ? ? ?
C6 P3 C44 102.0(4) ? ? ? ?
C6 P3 C50 112.4(4) ? ? ? ?
C44 P3 C50 101.7(4) ? ? ? ?
Pd S1 C6 62.9(3) ? ? ? ?
C6 S2 C7 102.6(5) ? ? ? ?
W C1 O1 176.2(9) ? ? ? ?
W C2 O2 175.1(10) ? ? ? ?
W C3 O3 176.7(14) ? ? ? ?
W C4 O4 179.8(8) ? ? ? ?
W C5 O5 174.9(9) ? ? ? ?
Pd C6 P3 124.1(4) ? ? ? ?
Pd C6 S1 71.0(3) ? ? ? ?
Pd C6 S2 117.6(4) ? ? ? ?
P3 C6 S1 107.3(4) ? ? ? ?
P3 C6 S2 110.4(4) ? ? ? ?
S1 C6 S2 120.9(4) ? ? ? ?
P1 C8 C9 120.0(7) ? ? ? ?
P1 C8 C13 120.8(6) ? ? ? ?
C9 C8 C13 119.3(8) ? ? ? ?
C8 C9 C10 120.1(9) ? ? ? ?
C9 C10 C11 120.1(9) ? ? ? ?
C10 C11 C12 119.9(9) ? ? ? ?
C11 C12 C13 121.3(9) ? ? ? ?
C8 C13 C12 119.3(8) ? ? ? ?
P1 C14 C15 119.2(7) ? ? ? ?
P1 C14 C19 123.2(7) ? ? ? ?
C15 C14 C19 117.6(8) ? ? ? ?
C14 C15 C16 120.0(9) ? ? ? ?
C15 C16 C17 120.4(10) ? ? ? ?
C16 C17 C18 119.6(10) ? ? ? ?
C17 C18 C19 120.0(11) ? ? ? ?
C14 C19 C18 122.2(10) ? ? ? ?
P1 C20 C21 119.4(6) ? ? ? ?
P1 C20 C25 123.2(6) ? ? ? ?
C21 C20 C25 117.3(7) ? ? ? ?
C20 C21 C22 120.4(8) ? ? ? ?
C21 C22 C23 120.1(9) ? ? ? ?
C22 C23 C24 120.9(8) ? ? ? ?
C23 C24 C25 119.5(9) ? ? ? ?
C20 C25 C24 121.7(9) ? ? ? ?
P2 C26 C27 118.9(7) ? ? ? ?
P2 C26 C31 122.0(7) ? ? ? ?
C27 C26 C31 119.1(8) ? ? ? ?
C26 C27 C28 120.0(9) ? ? ? ?
C27 C28 C29 120.0(10) ? ? ? ?
C28 C29 C30 121.7(9) ? ? ? ?
C29 C30 C31 118.9(10) ? ? ? ?
C26 C31 C30 120.2(9) ? ? ? ?
P2 C32 C33 123.0(7) ? ? ? ?
P2 C32 C37 119.5(6) ? ? ? ?
C33 C32 C37 117.5(8) ? ? ? ?
C32 C33 C34 120.2(8) ? ? ? ?
C33 C34 C35 121.0(9) ? ? ? ?
C34 C35 C36 119.8(9) ? ? ? ?
C35 C36 C37 119.5(9) ? ? ? ?
C32 C37 C36 121.9(8) ? ? ? ?
P2 C38 C39 117.8(6) ? ? ? ?
P2 C38 C43 122.6(7) ? ? ? ?
C39 C38 C43 119.5(8) ? ? ? ?
C38 C39 C40 119.4(8) ? ? ? ?
C39 C40 C41 121.6(9) ? ? ? ?
C40 C41 C42 119.2(9) ? ? ? ?
C41 C42 C43 121.1(9) ? ? ? ?
C38 C43 C42 119.1(9) ? ? ? ?
P3 C44 C45 122.9(7) ? ? ? ?
P3 C44 C49 118.9(7) ? ? ? ?
C45 C44 C49 118.2(8) ? ? ? ?
C44 C45 C46 122.2(9) ? ? ? ?
C45 C46 C47 119.4(10) ? ? ? ?
C46 C47 C48 119.4(9) ? ? ? ?
C47 C48 C49 122.3(10) ? ? ? ?
C44 C49 C48 118.5(9) ? ? ? ?
P3 C50 C51 122.5(8) ? ? ? ?
P3 C50 C55 118.6(8) ? ? ? ?
C51 C50 C55 117.8(9) ? ? ? ?
C50 C51 C52 120.5(11) ? ? ? ?
C51 C52 C53 118.2(12) ? ? ? ?
C52 C53 C54 121.5(12) ? ? ? ?
C53 C54 C55 123.0(14) ? ? ? ?
C50 C55 C54 118.9(12) ? ? ? ?

loop_
_geom_bond_atom_site_label_1
_geom_bond_atom_site_label_2
_geom_bond_distance
_geom_bond_site_symmetry_1
_geom_bond_site_symmetry_2
_geom_bond_publ_flag
W P3 2.5416(24) ? ? ?
W C1 2.001(11) ? ? ?
W C2 1.971(12) ? ? ?
W C3 1.927(11) ? ? ?
W C4 2.042(10) ? ? ?
W C5 2.020(12) ? ? ?
Pd P1 2.3174(23) ? ? ?
Pd P2 2.3643(24) ? ? ?
Pd S1 2.2775(24) ? ? ?
Pd C6 2.145(8) ? ? ?
P1 C8 1.833(8) ? ? ?
P1 C14 1.830(9) ? ? ?
P1 C20 1.820(8) ? ? ?
P2 C26 1.838(9) ? ? ?
P2 C32 1.811(9) ? ? ?
P2 C38 1.830(9) ? ? ?
P3 C6 1.871(8) ? ? ?
P3 C44 1.825(8) ? ? ?
P3 C50 1.844(9) ? ? ?
S1 C6 1.736(8) ? ? ?
S2 C6 1.794(8) ? ? ?
S2 C7 1.742(12) ? ? ?
C1 O1 1.142(13) ? ? ?
C2 O2 1.153(15) ? ? ?
C3 O3 1.168(14) ? ? ?
C4 O4 1.128(13) ? ? ?
C5 O5 1.152(15) ? ? ?
C8 C9 1.369(12) ? ? ?
C8 C13 1.398(12) ? ? ?
C9 C10 1.387(14) ? ? ?
C10 C11 1.369(17) ? ? ?
C11 C12 1.352(15) ? ? ?
C12 C13 1.372(13) ? ? ?
C14 C15 1.384(12) ? ? ?
C14 C19 1.376(13) ? ? ?
C15 C16 1.394(14) ? ? ?
C16 C17 1.359(17) ? ? ?
C17 C18 1.367(18) ? ? ?
C18 C19 1.355(15) ? ? ?
C20 C21 1.383(12) ? ? ?
C20 C25 1.390(12) ? ? ?
C21 C22 1.389(12) ? ? ?
C22 C23 1.344(15) ? ? ?
C23 C24 1.362(15) ? ? ?
C24 C25 1.363(13) ? ? ?
C26 C27 1.371(13) ? ? ?
C26 C31 1.374(13) ? ? ?
C27 C28 1.386(13) ? ? ?
C28 C29 1.347(16) ? ? ?
C29 C30 1.344(17) ? ? ?
C30 C31 1.403(14) ? ? ?
C32 C33 1.388(12) ? ? ?
C32 C37 1.375(12) ? ? ?
C33 C34 1.384(13) ? ? ?
C34 C35 1.354(14) ? ? ?
C35 C36 1.367(14) ? ? ?
C36 C37 1.381(13) ? ? ?
C38 C39 1.380(13) ? ? ?
C38 C43 1.378(12) ? ? ?
C39 C40 1.377(14) ? ? ?
C40 C41 1.347(15) ? ? ?
C41 C42 1.360(17) ? ? ?
C42 C43 1.389(14) ? ? ?
C44 C45 1.342(13) ? ? ?
C44 C49 1.413(12) ? ? ?
C45 C46 1.390(13) ? ? ?
C46 C47 1.355(17) ? ? ?
C47 C48 1.350(18) ? ? ?
C48 C49 1.369(14) ? ? ?
C50 C51 1.367(15) ? ? ?
C50 C55 1.401(15) ? ? ?
C51 C52 1.429(16) ? ? ?
C52 C53 1.375(25) ? ? ?
C53 C54 1.26(3) ? ? ?
C54 C55 1.402(16) ? ? ?

loop_
_geom_contact_atom_site_label_1
_geom_contact_atom_site_label_2
_geom_contact_distance
_geom_contact_site_symmetry_1
_geom_contact_site_symmetry_2
_geom_contact_publ_flag
? ? ? ? ? ?
